data_1563692
loop_
_publ_author_name
'Ge, Fang'
'Li, Sun'
'Wang, Zhe'
'Zhang, Wenzhong'
'Wang, Xiaowu'

_publ_section_title
;
 Controlled and efficient polymerization of methyl methacrylate catalyzed
 by pyridinylidenaminophosphine based Lewis pairs
;
_journal_issue 29
_journal_name_full 'Polymer Chemistry'
_journal_page_first 4226
_journal_page_last 4234
_journal_paper_doi 10.1039/D1PY00579K
_journal_volume 12
_journal_year 2021
_chemical_formula_sum 'C15 H27 N2 P'
_chemical_formula_weight 266.36
_space_group_IT_number 14
_space_group_name_Hall '-P 2ybc'
_space_group_name_H-M_alt 'P 1 21/c 1'
_symmetry_cell_setting monoclinic
_symmetry_space_group_name_H-M 'P 1 21/c 1'
_atom_sites_solution_hydrogens geom
_atom_sites_solution_primary direct
_atom_sites_solution_secondary difmap
_audit_creation_method SHELXL-97
_audit_update_record
;
2020-04-12 deposited with the CCDC.	2021-06-24 downloaded from the CCDC.
;
_cell_angle_alpha 90.00
_cell_angle_beta 116.824(5)
_cell_angle_gamma 90.00
_cell_formula_units_Z 4
_cell_length_a 12.9533(7)
_cell_length_b 12.0272(4)
_cell_length_c 11.7499(6)
_cell_measurement_reflns_used 4006
_cell_measurement_temperature 293(2)
_cell_measurement_theta_max 70.1380
_cell_measurement_theta_min 4.2020
_cell_volume 1633.57(15)
_computing_cell_refinement 'Bruker FRAMBO'
_computing_data_collection 'Bruker FRAMBO'
_computing_data_reduction 'Bruker SAINT'
_computing_molecular_graphics 'Bruker SHELXTL'
_computing_publication_material 'Bruker SHELXTL'
_computing_structure_refinement 'SHELXL-97 (Sheldrick, 1997)'
_computing_structure_solution 'SHELXS-97 (Sheldrick, 1990)'
_diffrn_ambient_temperature 293(2)
_diffrn_detector 'CCD plate'
_diffrn_detector_area_resol_mean 8.1281
_diffrn_detector_type Eos
_diffrn_measured_fraction_theta_full 1.000
_diffrn_measured_fraction_theta_max 1.000
_diffrn_measurement_device_type 'Xcalibur, Eos, Gemini'
_diffrn_radiation_monochromator graphite
_diffrn_radiation_source 'fine-focus sealed tube'
_diffrn_radiation_type CuK\a
_diffrn_radiation_wavelength 1.54178
_diffrn_reflns_av_R_equivalents 0.0293
_diffrn_reflns_av_sigmaI/netI 0.0271
_diffrn_reflns_limit_h_max 11
_diffrn_reflns_limit_h_min -15
_diffrn_reflns_limit_k_max 14
_diffrn_reflns_limit_k_min -13
_diffrn_reflns_limit_l_max 13
_diffrn_reflns_limit_l_min -10
_diffrn_reflns_number 9713
_diffrn_reflns_theta_full 66.05
_diffrn_reflns_theta_max 66.05
_diffrn_reflns_theta_min 3.82
_exptl_absorpt_coefficient_mu 1.369
_exptl_absorpt_correction_T_max 0.8752
_exptl_absorpt_correction_T_min 0.7713
_exptl_absorpt_correction_type multi-scan
_exptl_absorpt_process_details sadabs
_exptl_crystal_colour colorless
_exptl_crystal_density_diffrn 1.083
_exptl_crystal_density_method 'not measured'
_exptl_crystal_description block
_exptl_crystal_F_000 584
_exptl_crystal_size_max 0.20
_exptl_crystal_size_mid 0.14
_exptl_crystal_size_min 0.10
_refine_diff_density_max 0.168
_refine_diff_density_min -0.193
_refine_diff_density_rms 0.038
_refine_ls_extinction_method none
_refine_ls_goodness_of_fit_ref 1.068
_refine_ls_hydrogen_treatment mixed
_refine_ls_matrix_type full
_refine_ls_number_parameters 170
_refine_ls_number_reflns 2838
_refine_ls_number_restraints 0
_refine_ls_restrained_S_all 1.068
_refine_ls_R_factor_all 0.0529
_refine_ls_R_factor_gt 0.0430
_refine_ls_shift/su_max 0.000
_refine_ls_shift/su_mean 0.000
_refine_ls_structure_factor_coef Fsqd
_refine_ls_weighting_details 'calc w=1/[\s^2^(Fo^2^)+(0.0650P)^2^+0.1571P] where P=(Fo^2^+2Fc^2^)/3'
_refine_ls_weighting_scheme calc
_refine_ls_wR_factor_gt 0.1148
_refine_ls_wR_factor_ref 0.1219
_reflns_number_gt 2351
_reflns_number_total 2838
_reflns_threshold_expression >2sigma(I)
_cod_data_source_file d1py00579k2.cif
_cod_data_source_block 200412a
_cod_depositor_comments
;
The following automatic conversions were performed:

data item '_symmetry_cell_setting' value 'Monoclinic' was changed to
'monoclinic' in accordance with the
/home/data/users/saulius/crontab/automatic-downloads/rss-feeds/RSC/lib/dictionaries/cif_core.dic
dictionary named 'cif_core.dic' version 2.4.2 last updated on
2011-04-26.

Automatic conversion script
Id: cif_fix_values 7556 2019-12-06 15:28:31Z antanas 

 Adding full bibliography for 1563691--1563692.cif.
;
_cod_original_cell_volume 1633.57(13)
_cod_original_sg_symbol_H-M P2(1)/c
_cod_database_code 1563692

loop_
_symmetry_equiv_pos_as_xyz
'x, y, z'
'-x, y+1/2, -z+1/2'
'-x, -y, -z'
'x, -y-1/2, z-1/2'

loop_
_atom_site_label
_atom_site_type_symbol
_atom_site_fract_x
_atom_site_fract_y
_atom_site_fract_z
_atom_site_U_iso_or_equiv
_atom_site_adp_type
_atom_site_occupancy
_atom_site_symmetry_multiplicity
_atom_site_calc_flag
_atom_site_refinement_flags
_atom_site_disorder_assembly
_atom_site_disorder_group
N1 N 1.10521(14) 0.39703(13) 1.01545(16) 0.0584(4) Uani 1 1 d . . .
N2 N 0.84656(13) 0.20896(13) 1.03874(14) 0.0542(4) Uani 1 1 d . . .
P1 P 0.72476(4) 0.16655(4) 0.90621(4) 0.05370(18) Uani 1 1 d . . .
C1 C 1.10732(18) 0.36956(16) 1.12865(19) 0.0613(5) Uani 1 1 d . . .
H1 H 1.1694 0.3931 1.2038 0.074 Uiso 1 1 calc R . .
C2 C 1.02297(17) 0.30965(16) 1.13584(18) 0.0565(5) Uani 1 1 d . . .
H2 H 1.0283 0.2943 1.2159 0.068 Uiso 1 1 calc R . .
C3 C 0.92466(15) 0.26811(14) 1.02475(16) 0.0479(4) Uani 1 1 d . . .
C4 C 0.92712(16) 0.30049(14) 0.90752(17) 0.0516(4) Uani 1 1 d . . .
H4 H 0.8671 0.2783 0.8301 0.062 Uiso 1 1 calc R . .
C5 C 1.01378(17) 0.36171(15) 0.90726(18) 0.0556(5) Uani 1 1 d . . .
H5 H 1.0109 0.3808 0.8292 0.067 Uiso 1 1 calc R . .
C6 C 1.20216(19) 0.45638(18) 1.0106(2) 0.0716(6) Uani 1 1 d . . .
H6A H 1.2431 0.4985 1.0887 0.086 Uiso 1 1 calc R . .
H6B H 1.1722 0.5086 0.9401 0.086 Uiso 1 1 calc R . .
C7 C 1.2851(2) 0.3790(2) 0.9943(3) 0.0845(7) Uani 1 1 d . . .
H7A H 1.3153 0.3273 1.0641 0.127 Uiso 1 1 calc R . .
H7B H 1.3474 0.4210 0.9928 0.127 Uiso 1 1 calc R . .
H7C H 1.2455 0.3389 0.9156 0.127 Uiso 1 1 calc R . .
C8 C 0.75907(19) 0.01439(16) 0.90420(19) 0.0646(5) Uani 1 1 d . . .
C9 C 0.8149(2) -0.0446(2) 1.0336(2) 0.0880(7) Uani 1 1 d . . .
H9A H 0.7579 -0.0560 1.0636 0.132 Uiso 1 1 calc R . .
H9B H 0.8766 0.0004 1.0938 0.132 Uiso 1 1 calc R . .
H9C H 0.8452 -0.1151 1.0246 0.132 Uiso 1 1 calc R . .
C10 C 0.8469(2) 0.0145(2) 0.8495(2) 0.0818(7) Uani 1 1 d . . .
H10A H 0.8685 -0.0606 0.8426 0.123 Uiso 1 1 calc R . .
H10B H 0.9144 0.0557 0.9052 0.123 Uiso 1 1 calc R . .
H10C H 0.8127 0.0485 0.7667 0.123 Uiso 1 1 calc R . .
C11 C 0.6512(2) -0.0485(2) 0.8115(3) 0.0948(8) Uani 1 1 d . . .
H11A H 0.6736 -0.1183 0.7897 0.142 Uiso 1 1 calc R . .
H11B H 0.6106 -0.0050 0.7357 0.142 Uiso 1 1 calc R . .
H11C H 0.6017 -0.0618 0.8511 0.142 Uiso 1 1 calc R . .
C12 C 0.61527(18) 0.18501(17) 0.9684(2) 0.0659(5) Uani 1 1 d . . .
C13 C 0.6336(2) 0.1177(2) 1.0859(2) 0.0879(8) Uani 1 1 d . . .
H13A H 0.5857 0.1471 1.1216 0.132 Uiso 1 1 calc R . .
H13B H 0.7133 0.1222 1.1480 0.132 Uiso 1 1 calc R . .
H13C H 0.6133 0.0415 1.0621 0.132 Uiso 1 1 calc R . .
C14 C 0.4943(2) 0.1624(2) 0.8582(3) 0.0905(8) Uani 1 1 d . . .
H14A H 0.4877 0.0851 0.8355 0.136 Uiso 1 1 calc R . .
H14B H 0.4834 0.2068 0.7857 0.136 Uiso 1 1 calc R . .
H14C H 0.4363 0.1812 0.8846 0.136 Uiso 1 1 calc R . .
C15 C 0.6207(2) 0.3098(2) 1.0001(3) 0.0915(8) Uani 1 1 d . . .
H15A H 0.5607 0.3277 1.0237 0.137 Uiso 1 1 calc R . .
H15B H 0.6102 0.3527 0.9268 0.137 Uiso 1 1 calc R . .
H15C H 0.6947 0.3269 1.0697 0.137 Uiso 1 1 calc R . .

loop_
_atom_site_aniso_label
_atom_site_aniso_U_11
_atom_site_aniso_U_22
_atom_site_aniso_U_33
_atom_site_aniso_U_23
_atom_site_aniso_U_13
_atom_site_aniso_U_12
N1 0.0689(10) 0.0515(9) 0.0657(10) -0.0045(7) 0.0399(9) -0.0127(7)
N2 0.0602(9) 0.0558(9) 0.0457(8) 0.0000(6) 0.0231(7) -0.0144(7)
P1 0.0587(3) 0.0519(3) 0.0452(3) 0.00192(19) 0.0188(2) -0.0115(2)
C1 0.0655(12) 0.0626(12) 0.0556(11) -0.0099(9) 0.0270(9) -0.0165(9)
C2 0.0665(12) 0.0596(11) 0.0441(9) -0.0013(8) 0.0256(9) -0.0146(9)
C3 0.0570(10) 0.0418(9) 0.0465(9) 0.0011(7) 0.0248(8) -0.0017(7)
C4 0.0613(11) 0.0483(9) 0.0450(9) 0.0011(7) 0.0237(8) -0.0017(8)
C5 0.0752(12) 0.0487(10) 0.0547(11) 0.0035(8) 0.0396(10) -0.0004(9)
C6 0.0788(14) 0.0632(12) 0.0921(16) -0.0063(11) 0.0557(13) -0.0203(10)
C7 0.0717(14) 0.0869(16) 0.1051(19) 0.0139(14) 0.0489(14) 0.0028(12)
C8 0.0773(13) 0.0527(11) 0.0584(11) -0.0048(9) 0.0257(10) -0.0101(10)
C9 0.115(2) 0.0619(14) 0.0812(16) 0.0175(12) 0.0389(15) 0.0062(13)
C10 0.0963(17) 0.0749(15) 0.0775(15) -0.0087(12) 0.0421(14) 0.0037(13)
C11 0.1006(19) 0.0724(15) 0.0980(19) -0.0274(14) 0.0328(16) -0.0249(14)
C12 0.0619(12) 0.0599(12) 0.0755(14) -0.0060(10) 0.0305(11) -0.0165(9)
C13 0.1004(19) 0.0944(18) 0.0870(17) -0.0071(14) 0.0583(16) -0.0294(15)
C14 0.0604(13) 0.0858(17) 0.112(2) -0.0015(14) 0.0272(13) -0.0127(12)
C15 0.0888(17) 0.0688(15) 0.133(2) -0.0203(15) 0.0638(18) -0.0135(13)

loop_
_atom_type_symbol
_atom_type_description
_atom_type_scat_dispersion_real
_atom_type_scat_dispersion_imag
_atom_type_scat_source
C C 0.0181 0.0091 'International Tables Vol C Tables 4.2.6.8 and 6.1.1.4'
H H 0.0000 0.0000 'International Tables Vol C Tables 4.2.6.8 and 6.1.1.4'
N N 0.0311 0.0180 'International Tables Vol C Tables 4.2.6.8 and 6.1.1.4'
P P 0.2955 0.4335 'International Tables Vol C Tables 4.2.6.8 and 6.1.1.4'

loop_
_geom_angle_atom_site_label_1
_geom_angle_atom_site_label_2
_geom_angle_atom_site_label_3
_geom_angle
_geom_angle_site_symmetry_1
_geom_angle_site_symmetry_3
_geom_angle_publ_flag
C5 N1 C1 117.68(15) . . ?
C5 N1 C6 121.08(16) . . ?
C1 N1 C6 121.12(17) . . ?
C3 N2 P1 119.59(12) . . ?
N2 P1 C12 99.09(9) . . ?
N2 P1 C8 100.03(9) . . ?
C12 P1 C8 110.07(9) . . ?
C2 C1 N1 122.31(18) . . ?
C2 C1 H1 118.8 . . ?
N1 C1 H1 118.8 . . ?
C1 C2 C3 122.74(17) . . ?
C1 C2 H2 118.6 . . ?
C3 C2 H2 118.6 . . ?
N2 C3 C2 119.54(15) . . ?
N2 C3 C4 128.16(16) . . ?
C2 C3 C4 112.29(15) . . ?
C5 C4 C3 121.83(17) . . ?
C5 C4 H4 119.1 . . ?
C3 C4 H4 119.1 . . ?
C4 C5 N1 123.13(16) . . ?
C4 C5 H5 118.4 . . ?
N1 C5 H5 118.4 . . ?
N1 C6 C7 112.21(18) . . ?
N1 C6 H6A 109.2 . . ?
C7 C6 H6A 109.2 . . ?
N1 C6 H6B 109.2 . . ?
C7 C6 H6B 109.2 . . ?
H6A C6 H6B 107.9 . . ?
C6 C7 H7A 109.5 . . ?
C6 C7 H7B 109.5 . . ?
H7A C7 H7B 109.5 . . ?
C6 C7 H7C 109.5 . . ?
H7A C7 H7C 109.5 . . ?
H7B C7 H7C 109.5 . . ?
C11 C8 C9 110.4(2) . . ?
C11 C8 C10 108.30(19) . . ?
C9 C8 C10 107.9(2) . . ?
C11 C8 P1 110.14(16) . . ?
C9 C8 P1 116.44(15) . . ?
C10 C8 P1 103.12(14) . . ?
C8 C9 H9A 109.5 . . ?
C8 C9 H9B 109.5 . . ?
H9A C9 H9B 109.5 . . ?
C8 C9 H9C 109.5 . . ?
H9A C9 H9C 109.5 . . ?
H9B C9 H9C 109.5 . . ?
C8 C10 H10A 109.5 . . ?
C8 C10 H10B 109.5 . . ?
H10A C10 H10B 109.5 . . ?
C8 C10 H10C 109.5 . . ?
H10A C10 H10C 109.5 . . ?
H10B C10 H10C 109.5 . . ?
C8 C11 H11A 109.5 . . ?
C8 C11 H11B 109.5 . . ?
H11A C11 H11B 109.5 . . ?
C8 C11 H11C 109.5 . . ?
H11A C11 H11C 109.5 . . ?
H11B C11 H11C 109.5 . . ?
C13 C12 C15 109.1(2) . . ?
C13 C12 C14 110.55(19) . . ?
C15 C12 C14 107.1(2) . . ?
C13 C12 P1 116.95(17) . . ?
C15 C12 P1 104.43(14) . . ?
C14 C12 P1 108.21(16) . . ?
C12 C13 H13A 109.5 . . ?
C12 C13 H13B 109.5 . . ?
H13A C13 H13B 109.5 . . ?
C12 C13 H13C 109.5 . . ?
H13A C13 H13C 109.5 . . ?
H13B C13 H13C 109.5 . . ?
C12 C14 H14A 109.5 . . ?
C12 C14 H14B 109.5 . . ?
H14A C14 H14B 109.5 . . ?
C12 C14 H14C 109.5 . . ?
H14A C14 H14C 109.5 . . ?
H14B C14 H14C 109.5 . . ?
C12 C15 H15A 109.5 . . ?
C12 C15 H15B 109.5 . . ?
H15A C15 H15B 109.5 . . ?
C12 C15 H15C 109.5 . . ?
H15A C15 H15C 109.5 . . ?
H15B C15 H15C 109.5 . . ?

loop_
_geom_bond_atom_site_label_1
_geom_bond_atom_site_label_2
_geom_bond_distance
_geom_bond_site_symmetry_2
_geom_bond_publ_flag
N1 C5 1.357(2) . ?
N1 C1 1.359(2) . ?
N1 C6 1.468(2) . ?
N2 C3 1.306(2) . ?
N2 P1 1.7196(15) . ?
P1 C12 1.878(2) . ?
P1 C8 1.886(2) . ?
C1 C2 1.343(3) . ?
C1 H1 0.9300 . ?
C2 C3 1.440(2) . ?
C2 H2 0.9300 . ?
C3 C4 1.446(2) . ?
C4 C5 1.344(3) . ?
C4 H4 0.9300 . ?
C5 H5 0.9300 . ?
C6 C7 1.497(3) . ?
C6 H6A 0.9700 . ?
C6 H6B 0.9700 . ?
C7 H7A 0.9600 . ?
C7 H7B 0.9600 . ?
C7 H7C 0.9600 . ?
C8 C11 1.529(3) . ?
C8 C9 1.532(3) . ?
C8 C10 1.539(3) . ?
C9 H9A 0.9600 . ?
C9 H9B 0.9600 . ?
C9 H9C 0.9600 . ?
C10 H10A 0.9600 . ?
C10 H10B 0.9600 . ?
C10 H10C 0.9600 . ?
C11 H11A 0.9600 . ?
C11 H11B 0.9600 . ?
C11 H11C 0.9600 . ?
C12 C13 1.524(3) . ?
C12 C15 1.541(3) . ?
C12 C14 1.541(3) . ?
C13 H13A 0.9600 . ?
C13 H13B 0.9600 . ?
C13 H13C 0.9600 . ?
C14 H14A 0.9600 . ?
C14 H14B 0.9600 . ?
C14 H14C 0.9600 . ?
C15 H15A 0.9600 . ?
C15 H15B 0.9600 . ?
C15 H15C 0.9600 . ?

loop_
_geom_torsion_atom_site_label_1
_geom_torsion_atom_site_label_2
_geom_torsion_atom_site_label_3
_geom_torsion_atom_site_label_4
_geom_torsion
_geom_torsion_site_symmetry_1
_geom_torsion_site_symmetry_2
_geom_torsion_site_symmetry_3
_geom_torsion_site_symmetry_4
_geom_torsion_publ_flag
C3 N2 P1 C12 -141.28(15) . . . . ?
C3 N2 P1 C8 106.32(16) . . . . ?
C5 N1 C1 C2 0.0(3) . . . . ?
C6 N1 C1 C2 -176.01(19) . . . . ?
N1 C1 C2 C3 1.1(3) . . . . ?
P1 N2 C3 C2 176.01(13) . . . . ?
P1 N2 C3 C4 -3.7(3) . . . . ?
C1 C2 C3 N2 179.01(19) . . . . ?
C1 C2 C3 C4 -1.3(3) . . . . ?
N2 C3 C4 C5 -179.79(19) . . . . ?
C2 C3 C4 C5 0.5(3) . . . . ?
C3 C4 C5 N1 0.5(3) . . . . ?
C1 N1 C5 C4 -0.8(3) . . . . ?
C6 N1 C5 C4 175.23(18) . . . . ?
C5 N1 C6 C7 -80.1(3) . . . . ?
C1 N1 C6 C7 95.8(2) . . . . ?
N2 P1 C8 C11 167.32(16) . . . . ?
C12 P1 C8 C11 63.71(18) . . . . ?
N2 P1 C8 C9 40.70(19) . . . . ?
C12 P1 C8 C9 -62.9(2) . . . . ?
N2 P1 C8 C10 -77.28(14) . . . . ?
C12 P1 C8 C10 179.10(14) . . . . ?
N2 P1 C12 C13 -60.10(17) . . . . ?
C8 P1 C12 C13 44.15(19) . . . . ?
N2 P1 C12 C15 60.50(18) . . . . ?
C8 P1 C12 C15 164.75(17) . . . . ?
N2 P1 C12 C14 174.31(15) . . . . ?
C8 P1 C12 C14 -81.44(17) . . . . ?
